data_1010170
loop_
_publ_author_name
'Meisel, K'

_publ_section_title 'Kristallstrukturen von Thoriumphosphiden'
_journal_coden_ASTM ZAACAB
_journal_name_full
;
Zeitschrift fuer Anorganische und Allgemeine Chemie
;
_journal_page_first 300
_journal_page_last 312
_journal_paper_doi 10.1002/zaac.19392400403
_journal_volume 240
_journal_year 1939
_chemical_formula_structural 'Th3 P4'
_chemical_formula_sum 'P4 Th3'
_chemical_name_systematic 'Thorium phosphide'
_space_group_IT_number 220
_symmetry_cell_setting cubic
_symmetry_Int_Tables_number 220
_symmetry_space_group_name_Hall 'I -4bd 2c 3'
_symmetry_space_group_name_H-M 'I -4 3 d'
_cell_angle_alpha 90
_cell_angle_beta 90
_cell_angle_gamma 90
_cell_formula_units_Z 4
_cell_length_a 8.600(2)
_cell_length_b 8.600(2)
_cell_length_c 8.600(2)
_cell_volume 636.1
_exptl_crystal_density_meas 8.44
_cod_database_code 1010170

loop_
_symmetry_equiv_pos_as_xyz
x,y,z
1/2+x,1/2-y,-z
-x,1/2+y,1/2-z
1/2-x,-y,1/2+z
1/4+x,1/4+z,1/4+y
3/4+x,1/4-z,3/4-y
1/4-x,3/4-z,3/4+y
3/4-x,3/4+z,1/4-y
y,z,x
1/2-y,-z,1/2+x
1/2+y,1/2-z,-x
-y,1/2+z,1/2-x
1/4+z,1/4+y,1/4+x
1/4-z,3/4-y,3/4+x
3/4-z,3/4+y,1/4-x
3/4+z,1/4-y,3/4-x
z,x,y
-z,1/2+x,1/2-y
1/2-z,-x,1/2+y
1/2+z,1/2-x,-y
1/4+y,1/4+x,1/4+z
3/4-y,3/4+x,1/4-z
3/4+y,1/4-x,3/4-z
1/4-y,3/4-x,3/4+z
1/2+x,1/2+y,1/2+z
x,-y,1/2-z
1/2-x,y,-z
-x,1/2-y,z
3/4+x,3/4+z,3/4+y
1/4+x,3/4-z,1/4-y
3/4-x,1/4-z,1/4+y
1/4-x,1/4+z,3/4-y
1/2+y,1/2+z,1/2+x
-y,1/2-z,x
y,-z,1/2-x
1/2-y,z,-x
3/4+z,3/4+y,3/4+x
3/4-z,1/4-y,1/4+x
1/4-z,1/4+y,3/4-x
1/4+z,3/4-y,1/4-x
1/2+z,1/2+x,1/2+y
1/2-z,x,-y
-z,1/2-x,y
z,-x,1/2-y
3/4+y,3/4+x,3/4+z
1/4-y,1/4+x,3/4-z
1/4+y,3/4-x,1/4-z
3/4-y,1/4-x,1/4+z

loop_
_atom_site_label
_atom_site_type_symbol
_atom_site_symmetry_multiplicity
_atom_site_Wyckoff_symbol
_atom_site_fract_x
_atom_site_fract_y
_atom_site_fract_z
_atom_site_occupancy
_atom_site_attached_hydrogens
_atom_site_calc_flag
Th1 Th4+ 12 a 0.375 0. 0.25 1. 0 d
P1 P3- 16 c 0.083 0.083 0.083 1. 0 d

loop_
_atom_type_symbol
_atom_type_oxidation_number
Th4+ 4.000
P3- -3.000
